data_7042895
loop_
_publ_author_name
'Bamford, Karlee L.'
'Longobardi, Lauren E.'
'Liu, Lei'
'Grimme, Stefan'
'Stephan, Douglas W.'

_publ_section_title
;
 FLP reduction and hydroboration of phenanthrene o-iminoquinones and
 \a-diimines.
;
_journal_issue 16
_journal_name_full 'Dalton transactions (Cambridge, England : 2003)'
_journal_page_first 5308
_journal_page_last 5319
_journal_paper_doi 10.1039/c7dt01024a
_journal_volume 46
_journal_year 2017
_chemical_formula_sum 'C30 H28 N2'
_chemical_formula_weight 416.54
_space_group_crystal_system triclinic
_space_group_IT_number 2
_space_group_name_Hall '-P 1'
_space_group_name_H-M_alt 'P -1'
_symmetry_space_group_name_Hall '-P 1'
_symmetry_space_group_name_H-M 'P -1'
_atom_sites_solution_hydrogens mixed
_audit_creation_method SHELXL-2014/7
_audit_update_record
;
2017-03-28 deposited with the CCDC.
2017-03-28 downloaded from the CCDC.
;
_cell_angle_alpha 71.445(2)
_cell_angle_beta 79.849(3)
_cell_angle_gamma 86.645(3)
_cell_formula_units_Z 2
_cell_length_a 8.4010(6)
_cell_length_b 9.7328(6)
_cell_length_c 14.7598(10)
_cell_measurement_reflns_used 7165
_cell_measurement_temperature 150(2)
_cell_measurement_theta_max 27.53
_cell_measurement_theta_min 2.46
_cell_volume 1126.19(13)
_computing_data_collection 'Bruker APEX2'
_computing_molecular_graphics 'ORTEP-3 (Farrugia, 1999)'
_computing_publication_material 'ORTEP-3 (Farrugia, 1999)'
_computing_structure_refinement 'SHELXL-2014/7 (Sheldrick, 2014)'
_computing_structure_solution 'SHELXS-97 (Sheldrick, 2008)'
_diffrn_ambient_temperature 150(2)
_diffrn_measured_fraction_theta_full 0.998
_diffrn_measured_fraction_theta_max 0.994
_diffrn_measurement_device_type 'Bruker APEX II CCD'
_diffrn_radiation_type MoK\a
_diffrn_radiation_wavelength 0.71073
_diffrn_reflns_av_R_equivalents 0.0221
_diffrn_reflns_av_unetI/netI 0.0279
_diffrn_reflns_Laue_measured_fraction_full 0.998
_diffrn_reflns_Laue_measured_fraction_max 0.994
_diffrn_reflns_limit_h_max 10
_diffrn_reflns_limit_h_min -10
_diffrn_reflns_limit_k_max 7
_diffrn_reflns_limit_k_min -12
_diffrn_reflns_limit_l_max 18
_diffrn_reflns_limit_l_min -19
_diffrn_reflns_number 15427
_diffrn_reflns_point_group_measured_fraction_full 0.998
_diffrn_reflns_point_group_measured_fraction_max 0.994
_diffrn_reflns_theta_full 25.242
_diffrn_reflns_theta_max 27.576
_diffrn_reflns_theta_min 1.476
_exptl_absorpt_coefficient_mu 0.071
_exptl_absorpt_correction_T_max 0.7456
_exptl_absorpt_correction_T_min 0.7101
_exptl_absorpt_correction_type multi-scan
_exptl_absorpt_process_details SADABS
_exptl_crystal_colour 'pale yellow'
_exptl_crystal_density_diffrn 1.228
_exptl_crystal_density_meas ?
_exptl_crystal_description block
_exptl_crystal_F_000 444
_exptl_crystal_size_max 0.4
_exptl_crystal_size_mid 0.4
_exptl_crystal_size_min 0.1
_refine_diff_density_max 0.271
_refine_diff_density_min -0.244
_refine_diff_density_rms 0.057
_refine_ls_extinction_method none
_refine_ls_goodness_of_fit_ref 1.065
_refine_ls_hydrogen_treatment mixed
_refine_ls_matrix_type full
_refine_ls_number_parameters 301
_refine_ls_number_reflns 5177
_refine_ls_number_restraints 2
_refine_ls_restrained_S_all 1.065
_refine_ls_R_factor_all 0.0574
_refine_ls_R_factor_gt 0.0411
_refine_ls_shift/su_max 0.000
_refine_ls_shift/su_mean 0.000
_refine_ls_structure_factor_coef Fsqd
_refine_ls_weighting_details 'w=1/[\s^2^(Fo^2^)+(0.0729P)^2^+0.1370P] where P=(Fo^2^+2Fc^2^)/3'
_refine_ls_weighting_scheme calc
_refine_ls_wR_factor_gt 0.1127
_refine_ls_wR_factor_ref 0.1282
_reflns_Friedel_coverage 0.000
_reflns_number_gt 4030
_reflns_number_total 5177
_reflns_threshold_expression 'I > 2\s(I)'
_cod_data_source_file c7dt01024a2.cif
_cod_data_source_block compound_09
_cod_depositor_comments
;
The following automatic conversions were performed:

'_exptl_crystal_density_meas' value 'not measured' was changed to '?'
- the value is perceived as not measured.

Automatic conversion script
Id: cif_fix_values 4973 2017-02-22 13:04:09Z antanas 
;
_cod_database_code 7042895
_shelx_shelxl_version_number 2014/7
_shelx_space_group_comment
;
The symmetry employed for this shelxl refinement is uniquely defined
by the following loop, which should always be used as a source of
symmetry information in preference to the above space-group names.
They are only intended as comments.
;

loop_
_space_group_symop_operation_xyz
'x, y, z'
'-x, -y, -z'

loop_
_atom_site_label
_atom_site_type_symbol
_atom_site_fract_x
_atom_site_fract_y
_atom_site_fract_z
_atom_site_U_iso_or_equiv
_atom_site_adp_type
_atom_site_occupancy
_atom_site_site_symmetry_order
_atom_site_calc_flag
_atom_site_refinement_flags_posn
_atom_site_refinement_flags_adp
N01 N 0.67211(12) 0.37406(11) 0.24035(7) 0.0190(2) Uani 1 1 d D .
H1N H 0.7521(18) 0.3891(17) 0.2695(11) 0.039(4) Uiso 1 1 d D .
N02 N 0.41415(12) 0.23094(10) 0.36494(7) 0.0187(2) Uani 1 1 d D .
H2N H 0.5109(16) 0.1999(16) 0.3407(11) 0.033(4) Uiso 1 1 d D .
C01 C 0.44878(15) 0.32697(15) 0.11386(10) 0.0266(3) Uani 1 1 d . .
H01A H 0.4035 0.3000 0.0651 0.040 Uiso 1 1 calc R U
H01B H 0.4128 0.4250 0.1129 0.040 Uiso 1 1 calc R U
H01C H 0.4117 0.2584 0.1782 0.040 Uiso 1 1 calc R U
C02 C 1.01320(15) 0.36627(16) 0.18684(10) 0.0296(3) Uani 1 1 d . .
H02A H 0.9893 0.4612 0.1960 0.044 Uiso 1 1 calc R U
H02B H 1.1253 0.3645 0.1545 0.044 Uiso 1 1 calc R U
H02C H 0.9982 0.2906 0.2500 0.044 Uiso 1 1 calc R U
C03 C 0.48405(17) 0.31322(13) 0.52862(10) 0.0267(3) Uani 1 1 d . .
H03A H 0.5838 0.3121 0.4830 0.040 Uiso 1 1 calc R U
H03B H 0.5111 0.3102 0.5912 0.040 Uiso 1 1 calc R U
H03C H 0.4230 0.4019 0.5030 0.040 Uiso 1 1 calc R U
C04 C 0.23151(17) -0.01732(14) 0.39025(10) 0.0276(3) Uani 1 1 d . .
H04A H 0.1598 -0.1016 0.4127 0.041 Uiso 1 1 calc R U
H04B H 0.3343 -0.0409 0.3553 0.041 Uiso 1 1 calc R U
H04C H 0.1804 0.0645 0.3469 0.041 Uiso 1 1 calc R U
C101 C 0.40070(14) 0.38075(11) 0.32457(8) 0.0162(2) Uani 1 1 d . .
C102 C 0.24920(14) 0.45587(12) 0.34085(8) 0.0166(2) Uani 1 1 d . .
C103 C 0.10871(15) 0.38191(13) 0.39819(9) 0.0199(3) Uani 1 1 d . .
H103 H 0.1148 0.2809 0.4307 0.024 Uiso 1 1 calc R U
C104 C -0.03656(15) 0.45214(13) 0.40823(10) 0.0241(3) Uani 1 1 d . .
H104 H -0.1294 0.4000 0.4476 0.029 Uiso 1 1 calc R U
C105 C -0.04765(16) 0.60011(14) 0.36048(10) 0.0271(3) Uani 1 1 d . .
H105 H -0.1484 0.6487 0.3666 0.033 Uiso 1 1 calc R U
C106 C 0.08697(16) 0.67555(13) 0.30464(10) 0.0250(3) Uani 1 1 d . .
H106 H 0.0779 0.7766 0.2731 0.030 Uiso 1 1 calc R U
C107 C 0.23832(15) 0.60750(12) 0.29267(8) 0.0188(3) Uani 1 1 d . .
C108 C 0.37975(15) 0.68650(12) 0.23109(8) 0.0192(3) Uani 1 1 d . .
C109 C 0.38078(17) 0.83888(13) 0.18764(9) 0.0251(3) Uani 1 1 d . .
H109 H 0.2857 0.8928 0.1992 0.030 Uiso 1 1 calc R U
C110 C 0.51577(18) 0.91040(13) 0.12936(10) 0.0302(3) Uani 1 1 d . .
H110 H 0.5138 1.0128 0.1015 0.036 Uiso 1 1 calc R U
C111 C 0.65606(18) 0.83301(14) 0.11083(10) 0.0305(3) Uani 1 1 d . .
H111 H 0.7493 0.8828 0.0701 0.037 Uiso 1 1 calc R U
C112 C 0.65971(16) 0.68480(13) 0.15143(9) 0.0249(3) Uani 1 1 d . .
H112 H 0.7556 0.6330 0.1381 0.030 Uiso 1 1 calc R U
C113 C 0.52287(15) 0.60851(12) 0.21269(8) 0.0190(3) Uani 1 1 d . .
C114 C 0.52819(14) 0.45433(12) 0.25859(8) 0.0169(2) Uani 1 1 d . .
C201 C 0.73206(14) 0.34890(12) 0.15072(8) 0.0170(2) Uani 1 1 d . .
C202 C 0.63033(15) 0.32326(12) 0.09144(9) 0.0197(3) Uani 1 1 d . .
C203 C 0.70132(17) 0.28851(13) 0.00890(9) 0.0262(3) Uani 1 1 d . .
H203 H 0.6335 0.2722 -0.0318 0.031 Uiso 1 1 calc R U
C204 C 0.86675(18) 0.27692(16) -0.01600(10) 0.0327(3) Uani 1 1 d . .
H204 H 0.9120 0.2517 -0.0723 0.039 Uiso 1 1 calc R U
C205 C 0.96514(17) 0.30268(15) 0.04263(10) 0.0305(3) Uani 1 1 d . .
H205 H 1.0791 0.2952 0.0261 0.037 Uiso 1 1 calc R U
C206 C 0.90064(15) 0.33938(13) 0.12531(9) 0.0218(3) Uani 1 1 d . .
C301 C 0.35195(13) 0.14703(11) 0.46260(8) 0.0159(2) Uani 1 1 d . .
C302 C 0.38338(14) 0.18357(12) 0.54198(9) 0.0182(3) Uani 1 1 d . .
C303 C 0.31891(15) 0.09721(13) 0.63511(9) 0.0223(3) Uani 1 1 d . .
H303 H 0.3389 0.1214 0.6896 0.027 Uiso 1 1 calc R U
C304 C 0.22637(16) -0.02311(13) 0.64940(9) 0.0249(3) Uani 1 1 d . .
H304 H 0.1812 -0.0800 0.7131 0.030 Uiso 1 1 calc R U
C305 C 0.20006(15) -0.06010(12) 0.56987(10) 0.0242(3) Uani 1 1 d . .
H305 H 0.1381 -0.1439 0.5800 0.029 Uiso 1 1 calc R U
C306 C 0.26220(14) 0.02259(12) 0.47580(9) 0.0190(3) Uani 1 1 d . .

loop_
_atom_site_aniso_label
_atom_site_aniso_U_11
_atom_site_aniso_U_22
_atom_site_aniso_U_33
_atom_site_aniso_U_23
_atom_site_aniso_U_13
_atom_site_aniso_U_12
N01 0.0162(5) 0.0242(5) 0.0161(5) -0.0063(4) -0.0021(4) 0.0025(4)
N02 0.0190(5) 0.0153(4) 0.0189(5) -0.0042(4) 0.0009(4) 0.0034(4)
C01 0.0216(7) 0.0348(7) 0.0274(7) -0.0130(6) -0.0085(5) 0.0010(5)
C02 0.0165(6) 0.0425(8) 0.0295(7) -0.0116(6) -0.0016(5) -0.0026(5)
C03 0.0312(7) 0.0218(6) 0.0298(7) -0.0090(5) -0.0087(6) -0.0043(5)
C04 0.0287(7) 0.0248(6) 0.0350(8) -0.0151(6) -0.0092(6) -0.0008(5)
C101 0.0199(6) 0.0149(5) 0.0142(6) -0.0047(4) -0.0043(5) 0.0019(4)
C102 0.0186(6) 0.0184(5) 0.0142(6) -0.0067(4) -0.0043(5) 0.0027(4)
C103 0.0209(6) 0.0195(5) 0.0194(6) -0.0060(5) -0.0048(5) 0.0024(5)
C104 0.0186(6) 0.0287(6) 0.0248(7) -0.0101(5) -0.0010(5) 0.0021(5)
C105 0.0230(7) 0.0298(6) 0.0295(7) -0.0123(6) -0.0050(6) 0.0120(5)
C106 0.0305(7) 0.0202(6) 0.0251(7) -0.0085(5) -0.0073(6) 0.0090(5)
C107 0.0248(6) 0.0186(5) 0.0151(6) -0.0076(5) -0.0059(5) 0.0035(5)
C108 0.0279(7) 0.0171(5) 0.0139(6) -0.0056(5) -0.0052(5) 0.0005(5)
C109 0.0389(8) 0.0181(6) 0.0188(6) -0.0062(5) -0.0064(6) 0.0028(5)
C110 0.0512(9) 0.0157(5) 0.0221(7) -0.0024(5) -0.0071(6) -0.0046(6)
C111 0.0403(8) 0.0255(6) 0.0209(7) -0.0020(5) 0.0012(6) -0.0128(6)
C112 0.0287(7) 0.0244(6) 0.0198(6) -0.0054(5) -0.0008(5) -0.0038(5)
C113 0.0257(6) 0.0188(5) 0.0130(6) -0.0047(5) -0.0040(5) -0.0019(5)
C114 0.0179(6) 0.0184(5) 0.0142(6) -0.0054(5) -0.0023(5) 0.0019(4)
C201 0.0187(6) 0.0151(5) 0.0138(6) -0.0012(4) 0.0000(5) -0.0003(4)
C202 0.0212(6) 0.0173(5) 0.0185(6) -0.0026(5) -0.0034(5) -0.0002(4)
C203 0.0319(7) 0.0269(6) 0.0212(7) -0.0086(5) -0.0059(6) -0.0006(5)
C204 0.0364(8) 0.0410(8) 0.0214(7) -0.0158(6) 0.0040(6) 0.0020(6)
C205 0.0221(7) 0.0400(7) 0.0269(7) -0.0114(6) 0.0042(6) 0.0011(6)
C206 0.0188(6) 0.0245(6) 0.0190(6) -0.0037(5) -0.0003(5) -0.0013(5)
C301 0.0136(5) 0.0130(5) 0.0188(6) -0.0030(4) -0.0014(5) 0.0025(4)
C302 0.0172(6) 0.0150(5) 0.0223(6) -0.0058(5) -0.0042(5) 0.0024(4)
C303 0.0254(7) 0.0208(6) 0.0202(6) -0.0058(5) -0.0059(5) 0.0066(5)
C304 0.0255(7) 0.0190(6) 0.0218(7) 0.0013(5) 0.0022(5) 0.0032(5)
C305 0.0203(6) 0.0149(5) 0.0335(7) -0.0037(5) -0.0013(5) -0.0020(4)
C306 0.0159(6) 0.0151(5) 0.0263(7) -0.0068(5) -0.0048(5) 0.0028(4)

loop_
_atom_type_symbol
_atom_type_description
_atom_type_scat_dispersion_real
_atom_type_scat_dispersion_imag
_atom_type_scat_source
C C 0.0033 0.0016 'International Tables Vol C Tables 4.2.6.8 and 6.1.1.4'
H H 0.0000 0.0000 'International Tables Vol C Tables 4.2.6.8 and 6.1.1.4'
N N 0.0061 0.0033 'International Tables Vol C Tables 4.2.6.8 and 6.1.1.4'

loop_
_geom_angle_atom_site_label_1
_geom_angle_atom_site_label_2
_geom_angle_atom_site_label_3
_geom_angle
C201 N01 C114 124.72(10)
C101 N02 C301 126.19(10)
C114 C101 N02 118.34(10)
C114 C101 C102 119.74(10)
N02 C101 C102 121.41(10)
C103 C102 C107 118.54(10)
C103 C102 C101 122.00(10)
C107 C102 C101 119.34(10)
C104 C103 C102 121.67(11)
C103 C104 C105 119.84(12)
C106 C105 C104 119.99(12)
C105 C106 C107 121.90(11)
C106 C107 C102 118.07(11)
C106 C107 C108 121.89(11)
C102 C107 C108 120.02(11)
C113 C108 C109 118.18(11)
C113 C108 C107 118.98(10)
C109 C108 C107 122.83(11)
C110 C109 C108 121.54(12)
C109 C110 C111 120.08(12)
C112 C111 C110 120.13(12)
C111 C112 C113 120.97(12)
C112 C113 C108 119.10(11)
C112 C113 C114 121.19(11)
C108 C113 C114 119.69(11)
C101 C114 N01 117.93(10)
C101 C114 C113 121.74(10)
N01 C114 C113 120.24(10)
C206 C201 C202 119.71(11)
C206 C201 N01 117.23(10)
C202 C201 N01 122.90(11)
C203 C202 C201 118.35(11)
C203 C202 C01 117.96(11)
C201 C202 C01 123.66(11)
C204 C203 C202 122.39(12)
C203 C204 C205 118.67(12)
C204 C205 C206 121.30(12)
C205 C206 C201 119.57(12)
C205 C206 C02 119.21(12)
C201 C206 C02 121.21(11)
C302 C301 C306 120.99(11)
C302 C301 N02 121.78(10)
C306 C301 N02 117.20(10)
C303 C302 C301 118.78(10)
C303 C302 C03 119.88(11)
C301 C302 C03 121.34(11)
C304 C303 C302 121.01(12)
C303 C304 C305 119.45(11)
C304 C305 C306 121.51(11)
C305 C306 C301 118.21(11)
C305 C306 C04 121.11(11)
C301 C306 C04 120.66(11)

loop_
_geom_bond_atom_site_label_1
_geom_bond_atom_site_label_2
_geom_bond_distance
N01 C201 1.4214(15)
N01 C114 1.4330(15)
N02 C101 1.3947(14)
N02 C301 1.4329(15)
C01 C202 1.5034(17)
C02 C206 1.5068(18)
C03 C302 1.5014(16)
C04 C306 1.5000(18)
C101 C114 1.3735(16)
C101 C102 1.4516(16)
C102 C103 1.4097(16)
C102 C107 1.4252(15)
C103 C104 1.3717(17)
C104 C105 1.3932(18)
C105 C106 1.3714(19)
C106 C107 1.4083(17)
C107 C108 1.4528(17)
C108 C113 1.4159(17)
C108 C109 1.4161(16)
C109 C110 1.3704(19)
C110 C111 1.395(2)
C111 C112 1.3755(18)
C112 C113 1.4130(17)
C113 C114 1.4383(15)
C201 C206 1.4052(17)
C201 C202 1.4092(17)
C202 C203 1.3918(17)
C203 C204 1.3810(19)
C204 C205 1.382(2)
C205 C206 1.3900(18)
C301 C302 1.3979(17)
C301 C306 1.4065(15)
C302 C303 1.3946(17)
C303 C304 1.3827(17)
C304 C305 1.3878(19)
C305 C306 1.3895(18)
